data_2312286
loop_
_publ_author_name
'Khouchen, Malak'
'Klar, Paul Benjamin'
'Chintakindi, Hrushikesh'
'Suresh, Ashwin'
'Palatinus, Lukas'

_publ_section_title
;
 Optimal estimated standard uncertainties of reflection intensities for
 kinematical refinement from 3D electron diffraction data
;
_journal_coeditor_code PL5027
_journal_issue 5
_journal_name_full 'Acta Crystallographica Section A Foundations and Advances'
_journal_page_first 427
_journal_page_last 439
_journal_paper_doi 10.1107/S2053273323005053
_journal_volume 79
_journal_year 2023
_chemical_absolute_configuration rm
_chemical_formula_sum 'C13 H18 O2'
_chemical_formula_weight 206.3
_chemical_name_common (S)-(+)-Ibuprofen
_chemical_name_systematic
; 
(S)-(+)-Ibuprofen
;
_space_group_IT_number 4
_space_group_name_Hall 'P 2yb'
_space_group_name_H-M_alt 'P 1 21 1'
_symmetry_cell_setting monoclinic
_symmetry_Int_Tables_number 4
_symmetry_space_group_name_Hall 'P 2yb'
_symmetry_space_group_name_H-M 'P 1 21 1'
_cell_angle_alpha 90
_cell_angle_beta 112.24(3)
_cell_angle_gamma 90
_cell_formula_units_Z 4
_cell_length_a 12.368(4)
_cell_length_b 8.021(3)
_cell_length_c 13.536(5)
_cell_measurement_reflns_used 3884
_cell_measurement_temperature 95.15
_cell_measurement_theta_max 0.72
_cell_measurement_theta_min 0.06
_cell_volume 1242.9(8)
_computing_cell_refinement 'PETS2(ver 2.2.20220612.1425)'
_computing_data_collection 'self-written scripts, OLYMPUS iTEM'
_computing_data_reduction 'PETS2(ver 2.2.20220612.1425)'
_computing_molecular_graphics 'VESTA 3'
_computing_structure_refinement 'JANA2020 '
_computing_structure_solution superflip
_diffrn_ambient_temperature 95.15
_diffrn_detector 'Hybrid pixel detector ASI Cheetah (side-mounted)'
_diffrn_measured_fraction_theta_full 0.85
_diffrn_measured_fraction_theta_max 0.85
_diffrn_measurement_device 'TEM FEI Tecnai G2 20'
_diffrn_measurement_method 'continuous-rotation 3D ED'
_diffrn_measurement_specimen_support 'holey carbon grid'
_diffrn_radiation_probe electron
_diffrn_radiation_source 'Lab6 cathode'
_diffrn_radiation_type 'electrons 200 keV'
_diffrn_radiation_wavelength 0.0251
_diffrn_reflns_av_R_equivalents 0.1658
_diffrn_reflns_av_unetI/netI 0.0831
_diffrn_reflns_limit_h_max 12
_diffrn_reflns_limit_h_min -12
_diffrn_reflns_limit_k_max 8
_diffrn_reflns_limit_k_min -8
_diffrn_reflns_limit_l_max 13
_diffrn_reflns_limit_l_min -13
_diffrn_reflns_number 3884
_diffrn_reflns_theta_full 0.72
_diffrn_reflns_theta_max 0.72
_diffrn_reflns_theta_min 0.06
_exptl_crystal_density_diffrn 1.1024
_exptl_crystal_description block
_exptl_crystal_F_000 184.42
_refine_diff_density_max 0.25
_refine_diff_density_min -0.24
_refine_ls_extinction_coef 2.4(3)
_refine_ls_extinction_expression Fc^*^=kFc[1+0.001xFc^2^\l^3^/sin(2\q)]^-1/4^
_refine_ls_extinction_method 'SHELXL-2017/1 (Sheldrick, 2015)'
_refine_ls_goodness_of_fit_gt 5.3355
_refine_ls_goodness_of_fit_ref 4.4134
_refine_ls_hydrogen_treatment mixed
_refine_ls_number_constraints 139
_refine_ls_number_parameters 127
_refine_ls_number_reflns 1212
_refine_ls_number_restraints 3
_refine_ls_R_factor_all 0.2193
_refine_ls_R_factor_gt 0.1794
_refine_ls_shift/su_max 0.0472
_refine_ls_shift/su_mean 0.0045
_refine_ls_structure_factor_coef Fsqd
_refine_ls_weighting_details w=1/(\s^2^(I)+0.0004I^2^)
_refine_ls_weighting_scheme sigma
_refine_ls_wR_factor_gt 0.3103
_refine_ls_wR_factor_ref 0.3191
_reflns_number_gt 825
_reflns_number_total 1212
_reflns_threshold_expression I>3\s(I)
_cod_data_source_file pl5027.cif
_cod_data_source_block ibuprofen_model0
_cod_database_code 2312286

loop_
_space_group_symop_id
_space_group_symop_operation_xyz
1 x,y,z
2 -x,y+1/2,-z

loop_
_atom_site_label
_atom_site_type_symbol
_atom_site_fract_x
_atom_site_fract_y
_atom_site_fract_z
_atom_site_adp_type
_atom_site_U_iso_or_equiv
_atom_site_site_symmetry_multiplicity
_atom_site_occupancy
_atom_site_calc_flag
_atom_site_refinement_flags
_atom_site_disorder_assembly
_atom_site_disorder_group
O1a O 0.344(3) 0.514(4) 1.164(2) Uiso 0.059(8) 2 1 d . . .
O2a O 0.240(3) 0.677(3) 1.048(2) Uiso 0.060(8) 2 1 d . . .
H1a H 0.317(6) 0.730(15) 1.080(11) Uiso 0.12 2 1 d . . .
C1a C 0.247(3) 0.531(4) 1.091(3) Uiso 0.051(8) 2 1 d . . .
C2a C 0.149(2) 0.397(3) 1.066(2) Uiso 0.040(7) 2 1 d . . .
H2a H 0.150229 0.30286 1.121346 Uiso 0.0793 2 1 d . . .
C3a C 0.164(2) 0.325(3) 0.9677(19) Uiso 0.027(6) 2 1 d . . .
C4a C 0.239(2) 0.171(3) 0.987(2) Uiso 0.037(7) 2 1 d . . .
H4a H 0.284447 0.121734 1.064232 Uiso 0.0745 2 1 d . . .
C5a C 0.245(3) 0.095(4) 0.891(2) Uiso 0.043(7) 2 1 d . . .
H5a H 0.311599 0.005793 0.899672 Uiso 0.0864 2 1 d . . .
C6a C 0.169(2) 0.1332 0.7920(17) Uiso 0.010(5) 2 1 d . . .
C7a C 0.106(3) 0.271(3) 0.780(2) Uiso 0.045(8) 2 1 d . . .
H7a H 0.070872 0.319979 0.701662 Uiso 0.0902 2 1 d . . .
C8a C 0.079(3) 0.360(4) 0.8546(19) Uiso 0.030(6) 2 1 d . . .
H8a H 0.007645 0.443457 0.835449 Uiso 0.0602 2 1 d . . .
C9a C 0.167(2) 0.034(3) 0.6914(16) Uiso 0.021(6) 2 1 d . . .
H9a1 H 0.165206 0.118365 0.630676 Uiso 0.0416 2 1 d . . .
H9a2 H 0.2464 -0.033998 0.710937 Uiso 0.0416 2 1 d . . .
C10a C 0.063(2) -0.087(3) 0.6476(18) Uiso 0.038(7) 2 1 d . . .
H10a H -0.015368 -0.022613 0.637023 Uiso 0.0757 2 1 d . . .
C11a C 0.071(3) -0.156(4) 0.547(2) Uiso 0.061(8) 2 1 d . . .
H11a H 0.113587 -0.068615 0.515919 Uiso 0.1216 2 1 d . . .
H11b H 0.119272 -0.26894 0.565218 Uiso 0.1216 2 1 d . . .
H11c H -0.014171 -0.179554 0.490623 Uiso 0.1216 2 1 d . . .
C12a C 0.067(3) -0.234(3) 0.722(2) Uiso 0.042(7) 2 1 d . . .
H12a H 0.005104 -0.325295 0.679731 Uiso 0.0837 2 1 d . . .
H12b H 0.152067 -0.287625 0.750667 Uiso 0.0837 2 1 d . . .
H12c H 0.048121 -0.190607 0.787662 Uiso 0.0837 2 1 d . . .
C13a C 0.038(3) 0.489(4) 1.052(3) Uiso 0.078(10) 2 1 d . . .
H13a H -0.032147 0.403167 1.029827 Uiso 0.1556 2 1 d . . .
H13b H 0.046829 0.547217 1.124998 Uiso 0.1556 2 1 d . . .
H13c H 0.022156 0.580348 0.991843 Uiso 0.1556 2 1 d . . .
O2b O 0.534(3) -0.294(3) 0.224(2) Uiso 0.040(6) 2 1 d . . .
O1b O 0.412(2) -0.133(3) 0.100(2) Uiso 0.041(6) 2 1 d . . .
H1b H 0.462(5) -0.359(12) 0.206(10) Uiso 0.0806 2 1 d . . .
C1b C 0.508(3) -0.158(4) 0.173(3) Uiso 0.051(8) 2 1 d . . .
C2b C 0.605(3) -0.036(4) 0.190(2) Uiso 0.071(10) 2 1 d . . .
H2b H 0.677977 -0.110467 0.195386 Uiso 0.1417 2 1 d . . .
C3b C 0.609(3) 0.072(4) 0.294(2) Uiso 0.045(8) 2 1 d . . .
C4b C 0.686(3) -0.001(4) 0.397(2) Uiso 0.042(7) 2 1 d . . .
H4b H 0.735548 -0.111027 0.401697 Uiso 0.0833 2 1 d . . .
C5b C 0.689(2) 0.082(3) 0.4872(19) Uiso 0.025(6) 2 1 d . . .
H5b H 0.748524 0.041844 0.562622 Uiso 0.0506 2 1 d . . .
C6b C 0.612(3) 0.225(3) 0.483(2) Uiso 0.048(8) 2 1 d . . .
C7b C 0.552(3) 0.301(4) 0.388(2) Uiso 0.041(7) 2 1 d . . .
H7b H 0.513453 0.420727 0.379418 Uiso 0.0827 2 1 d . . .
C8b C 0.548(3) 0.190(3) 0.294(2) Uiso 0.038(7) 2 1 d . . .
H8b H 0.482951 0.220726 0.218468 Uiso 0.0767 2 1 d . . .
C9b C 0.638(2) 0.311(3) 0.5903(16) Uiso 0.026(6) 2 1 d . . .
H9b1 H 0.652055 0.220411 0.650716 Uiso 0.0511 2 1 d . . .
H9b2 H 0.562099 0.371268 0.59037 Uiso 0.0511 2 1 d . . .
C10b C 0.741(3) 0.436(3) 0.6260(19) Uiso 0.042(8) 2 1 d . . .
H10b H 0.815415 0.366829 0.629367 Uiso 0.0835 2 1 d . . .
C11b C 0.752(3) 0.518(4) 0.740(2) Uiso 0.066(9) 2 1 d . . .
H11d H 0.728972 0.427322 0.785553 Uiso 0.1311 2 1 d . . .
H11e H 0.695289 0.621451 0.725844 Uiso 0.1311 2 1 d . . .
H11f H 0.839378 0.55695 0.782082 Uiso 0.1311 2 1 d . . .
C12b C 0.726(3) 0.579(4) 0.5518(19) Uiso 0.049(7) 2 1 d . . .
H12d H 0.796882 0.662814 0.584632 Uiso 0.0972 2 1 d . . .
H12e H 0.723823 0.534224 0.477342 Uiso 0.0972 2 1 d . . .
H12f H 0.646719 0.641323 0.540533 Uiso 0.0972 2 1 d . . .
C13b C 0.603(2) 0.081(3) 0.1053(19) Uiso 0.034(6) 2 1 d . . .
H13d H 0.517116 0.126244 0.064935 Uiso 0.0672 2 1 d . . .
H13e H 0.659822 0.182806 0.140009 Uiso 0.0672 2 1 d . . .
H13f H 0.631702 0.019313 0.050272 Uiso 0.0672 2 1 d . . .

loop_
_atom_type_symbol
_atom_type_scat_source
C International_Tables_Vol_C
H International_Tables_Vol_C
O International_Tables_Vol_C

loop_
_geom_angle_atom_site_label_1
_geom_angle_atom_site_label_2
_geom_angle_atom_site_label_3
_geom_angle_site_symmetry_1
_geom_angle_site_symmetry_2
_geom_angle_site_symmetry_3
_geom_angle
H1a O2a C1a . . . 108(7)
O1a C1a O2a . . . 110(3)
O1a C1a C2a . . . 122(3)
O2a C1a C2a . . . 127(3)
C1a C2a H2a . . . 122.57
C1a C2a C3a . . . 96(3)
C1a C2a C13a . . . 107(2)
H2a C2a C3a . . . 111.55
H2a C2a C13a . . . 101.9
C3a C2a C13a . . . 119(2)
C2a C3a C4a . . . 116(2)
C2a C3a C8a . . . 123(2)
C4a C3a C8a . . . 118(2)
C3a C4a H4a . . . 122.41
C3a C4a C5a . . . 115(2)
H4a C4a C5a . . . 122.41
C4a C5a H5a . . . 118.78
C4a C5a C6a . . . 122(3)
H5a C5a C6a . . . 118.78
C5a C6a C7a . . . 118(2)
C5a C6a C9a . . . 121(2)
C7a C6a C9a . . . 120(2)
C6a C7a H7a . . . 115.13
C6a C7a C8a . . . 130(3)
H7a C7a C8a . . . 115.13
C3a C8a C7a . . . 112(2)
C3a C8a H8a . . . 123.97
C7a C8a H8a . . . 123.97
C6a C9a H9a1 . . . 109.47
C6a C9a H9a2 . . . 109.47
C6a C9a C10a . . . 113(2)
H9a1 C9a H9a2 . . . 105.73
H9a1 C9a C10a . . . 109.47
H9a2 C9a C10a . . . 109.47
C9a C10a H10a . . . 109.43
C9a C10a C11a . . . 104(2)
C9a C10a C12a . . . 114.3(18)
H10a C10a C11a . . . 115.33
H10a C10a C12a . . . 105.52
C11a C10a C12a . . . 108(2)
C10a C11a H11a . . . 109.47
C10a C11a H11b . . . 109.47
C10a C11a H11c . . . 109.47
H11a C11a H11b . . . 109.47
H11a C11a H11c . . . 109.47
H11b C11a H11c . . . 109.47
C10a C12a H12a . . . 109.47
C10a C12a H12b . . . 109.47
C10a C12a H12c . . . 109.47
H12a C12a H12b . . . 109.47
H12a C12a H12c . . . 109.47
H12b C12a H12c . . . 109.47
C2a C13a H13a . . . 109.47
C2a C13a H13b . . . 109.47
C2a C13a H13c . . . 109.47
H13a C13a H13b . . . 109.47
H13a C13a H13c . . . 109.47
H13b C13a H13c . . . 109.47
H1b O2b C1b . . . 108(6)
O2b C1b O1b . . . 123(3)
O2b C1b C2b . . . 117(3)
O1b C1b C2b . . . 119(3)
C1b C2b H2b . . . 104.91
C1b C2b C3b . . . 104(3)
C1b C2b C13b . . . 122(2)
H2b C2b C3b . . . 119.03
H2b C2b C13b . . . 100.27
C3b C2b C13b . . . 108(2)
C2b C3b C4b . . . 114(3)
C2b C3b C8b . . . 127(3)
C4b C3b C8b . . . 119(3)
C3b C4b H4b . . . 122.13
C3b C4b C5b . . . 116(3)
H4b C4b C5b . . . 122.13
C4b C5b H5b . . . 118.51
C4b C5b C6b . . . 123(2)
H5b C5b C6b . . . 118.51
C5b C6b C7b . . . 119(3)
C5b C6b C9b . . . 114(2)
C7b C6b C9b . . . 123(2)
C6b C7b H7b . . . 124.43
C6b C7b C8b . . . 111(3)
H7b C7b C8b . . . 124.43
C3b C8b C7b . . . 129(2)
C3b C8b H8b . . . 115.58
C7b C8b H8b . . . 115.58
C6b C9b H9b1 . . . 109.47
C6b C9b H9b2 . . . 109.47
C6b C9b C10b . . . 117(3)
H9b1 C9b H9b2 . . . 101.14
H9b1 C9b C10b . . . 109.47
H9b2 C9b C10b . . . 109.47
C9b C10b H10b . . . 105.71
C9b C10b C11b . . . 109(3)
C9b C10b C12b . . . 114(2)
H10b C10b C11b . . . 114.07
H10b C10b C12b . . . 108.51
C11b C10b C12b . . . 106(2)
C10b C11b H11d . . . 109.47
C10b C11b H11e . . . 109.47
C10b C11b H11f . . . 109.47
H11d C11b H11e . . . 109.47
H11d C11b H11f . . . 109.47
H11e C11b H11f . . . 109.47
C10b C12b H12d . . . 109.47
C10b C12b H12e . . . 109.47
C10b C12b H12f . . . 109.47
H12d C12b H12e . . . 109.47
H12d C12b H12f . . . 109.47
H12e C12b H12f . . . 109.47
C2b C13b H13d . . . 109.47
C2b C13b H13e . . . 109.47
C2b C13b H13f . . . 109.47
H13d C13b H13e . . . 109.47
H13d C13b H13f . . . 109.47
H13e C13b H13f . . . 109.47

loop_
_geom_bond_atom_site_label_1
_geom_bond_atom_site_label_2
_geom_bond_site_symmetry_1
_geom_bond_site_symmetry_2
_geom_bond_distance
O1a C1a . . 1.24(4)
O2a H1a . . 0.98(9)
O2a C1a . . 1.30(4)
C1a C2a . . 1.56(4)
C2a H2a . . 1.06
C2a C3a . . 1.53(4)
C2a C13a . . 1.50(5)
C3a C4a . . 1.51(4)
C3a C8a . . 1.52(3)
C4a H4a . . 1.06
C4a C5a . . 1.46(4)
C5a H5a . . 1.06
C5a C6a . . 1.35(3)
C6a C7a . . 1.33(3)
C6a C9a . . 1.57(3)
C7a H7a . . 1.06
C7a C8a . . 1.37(4)
C8a H8a . . 1.06
C9a H9a1 . . 1.06
C9a H9a2 . . 1.06
C9a C10a . . 1.54(4)
C10a H10a . . 1.06
C10a C11a . . 1.50(5)
C10a C12a . . 1.54(4)
C11a H11a . . 1.06
C11a H11b . . 1.06
C11a H11c . . 1.06
C12a H12a . . 1.06
C12a H12b . . 1.06
C12a H12c . . 1.06
C13a H13a . . 1.06
C13a H13b . . 1.06
C13a H13c . . 1.06
O2b H1b . . 0.98(8)
O2b C1b . . 1.27(4)
O1b C1b . . 1.24(4)
C1b C2b . . 1.50(5)
C2b H2b . . 1.06
C2b C3b . . 1.64(5)
C2b C13b . . 1.47(4)
C3b C4b . . 1.49(4)
C3b C8b . . 1.21(4)
C4b H4b . . 1.06
C4b C5b . . 1.38(4)
C5b H5b . . 1.06
C5b C6b . . 1.48(4)
C6b C7b . . 1.37(4)
C6b C9b . . 1.53(4)
C7b H7b . . 1.06
C7b C8b . . 1.54(4)
C8b H8b . . 1.06
C9b H9b1 . . 1.06
C9b H9b2 . . 1.06
C9b C10b . . 1.54(4)
C10b H10b . . 1.06
C10b C11b . . 1.63(4)
C10b C12b . . 1.49(4)
C11b H11d . . 1.06
C11b H11e . . 1.06
C11b H11f . . 1.06
C12b H12d . . 1.06
C12b H12e . . 1.06
C12b H12f . . 1.06
C13b H13d . . 1.06
C13b H13e . . 1.06
C13b H13f . . 1.06

loop_
_geom_hbond_atom_site_label_D
_geom_hbond_atom_site_label_H
_geom_hbond_atom_site_label_A
_geom_hbond_site_symmetry_D
_geom_hbond_site_symmetry_H
_geom_hbond_site_symmetry_A
_geom_hbond_distance_DH
_geom_hbond_distance_HA
_geom_hbond_distance_DA
_geom_hbond_angle_DHA
O2a H1a O1b . . 1_566 0.98(9) 1.56(11) 2.49(4) 158(11)
O2a H1a C1b . . 1_566 0.98(9) 2.39(9) 3.37(4) 174(12)
O2b H1b O1a . . 1_544 0.98(8) 1.69(8) 2.67(4) 173(12)

loop_
_restr_distance_atom_site_label_1
_restr_distance_site_symmetry_1
_restr_distance_atom_site_label_2
_restr_distance_site_symmetry_2
_restr_distance_target
_restr_distance_target_weight_param
O2a . H1a . 0.98 0.001
O2b . H1b . 0.98 0.001

loop_
_restr_equal_angle_atom_site_label_1
_restr_equal_angle_site_symmetry_1
_restr_equal_angle_atom_site_label_2
_restr_equal_angle_site_symmetry_2
_restr_equal_angle_atom_site_label_3
_restr_equal_angle_site_symmetry_3
_restr_equal_angle_class_class_id
_restr_equal_angle_class_target_weight_param
C1b . O2b . H1b . 1 0.01
C1a . O2a . H1a . 1 0.01
